data_1502776
loop_
_publ_author_name
'Kuhlman, Roger L.'
'Klosin, Jerzy'

_publ_section_title
;
 Tuning Block Compositions of Polyethylene Multi-Block Copolymers by
 Catalyst Selection
;
_journal_issue 19
_journal_name_full Macromolecules
_journal_page_first 7903
_journal_paper_doi 10.1021/ma101544n
_journal_volume 43
_journal_year 2010
_chemical_formula_sum 'C28 H52 Hf N2'
_chemical_formula_weight 595.21
_chemical_name_systematic
; 
 ? 
;
_space_group_IT_number 14
_symmetry_cell_setting monoclinic
_symmetry_space_group_name_Hall '-P 2ybc'
_symmetry_space_group_name_H-M 'P 1 21/c 1'
_atom_sites_solution_hydrogens geom
_atom_sites_solution_primary direct
_atom_sites_solution_secondary difmap
_audit_creation_method SHELXL-97
_cell_angle_alpha 90.00
_cell_angle_beta 99.741(2)
_cell_angle_gamma 90.00
_cell_formula_units_Z 4
_cell_length_a 17.7939(19)
_cell_length_b 9.7642(10)
_cell_length_c 17.6714(19)
_cell_measurement_reflns_used 5241
_cell_measurement_temperature 293(2)
_cell_measurement_theta_max 27.48
_cell_measurement_theta_min 2.32
_cell_volume 3026.0(6)
_computing_structure_refinement 'SHELXL-97 (Sheldrick, 1997)'
_computing_structure_solution 'SHELXS-97 (Sheldrick, 1990)'
_diffrn_ambient_temperature 293(2)
_diffrn_measured_fraction_theta_full 0.969
_diffrn_measured_fraction_theta_max 0.969
_diffrn_radiation_monochromator graphite
_diffrn_radiation_source 'fine-focus sealed tube'
_diffrn_radiation_type MoK\a
_diffrn_radiation_wavelength 0.71073
_diffrn_reflns_av_R_equivalents 0.0388
_diffrn_reflns_av_sigmaI/netI 0.0667
_diffrn_reflns_limit_h_max 22
_diffrn_reflns_limit_h_min -23
_diffrn_reflns_limit_k_max 12
_diffrn_reflns_limit_k_min -11
_diffrn_reflns_limit_l_max 22
_diffrn_reflns_limit_l_min -22
_diffrn_reflns_number 19729
_diffrn_reflns_theta_full 27.53
_diffrn_reflns_theta_max 27.53
_diffrn_reflns_theta_min 2.34
_diffrn_standards_decay_% none
_exptl_absorpt_coefficient_mu 3.462
_exptl_absorpt_correction_type semi-empirical
_exptl_absorpt_process_details SADABS
_exptl_crystal_colour colorless
_exptl_crystal_density_diffrn 1.306
_exptl_crystal_density_method 'not measured'
_exptl_crystal_F_000 1224
_exptl_crystal_size_max 0.44
_exptl_crystal_size_mid 0.30
_exptl_crystal_size_min 0.22
_refine_diff_density_max 1.549
_refine_diff_density_min -0.817
_refine_diff_density_rms 0.113
_refine_ls_extinction_method none
_refine_ls_goodness_of_fit_ref 1.044
_refine_ls_hydrogen_treatment riding
_refine_ls_matrix_type full
_refine_ls_number_parameters 365
_refine_ls_number_reflns 6760
_refine_ls_number_restraints 16
_refine_ls_restrained_S_all 1.052
_refine_ls_R_factor_all 0.0621
_refine_ls_R_factor_gt 0.0407
_refine_ls_shift/su_max 0.076
_refine_ls_shift/su_mean 0.004
_refine_ls_structure_factor_coef Fsqd
_refine_ls_weighting_details 'calc w=1/[\s^2^(Fo^2^)+(0.0442P)^2^+1.3517P] where P=(Fo^2^+2Fc^2^)/3'
_refine_ls_weighting_scheme calc
_refine_ls_wR_factor_gt 0.1024
_refine_ls_wR_factor_ref 0.1223
_reflns_number_gt 4575
_reflns_number_total 6760
_reflns_threshold_expression >2sigma(I)
_cod_data_source_file ma101544n_si_003.cif
_cod_data_source_block 5
_cod_original_sg_symbol_H-M P21/c
_cod_database_code 1502776

loop_
_symmetry_equiv_pos_as_xyz
'x, y, z'
'-x, y+1/2, -z+1/2'
'-x, -y, -z'
'x, -y-1/2, z-1/2'

loop_
_atom_site_label
_atom_site_type_symbol
_atom_site_fract_x
_atom_site_fract_y
_atom_site_fract_z
_atom_site_U_iso_or_equiv
_atom_site_adp_type
_atom_site_occupancy
_atom_site_symmetry_multiplicity
_atom_site_calc_flag
_atom_site_refinement_flags
_atom_site_disorder_assembly
_atom_site_disorder_group
Hf1 Hf 0.227179(9) -0.004095(10) 0.279785(8) 0.05777(6) Uani 1 1 d . A .
N1 N 0.17631(17) 0.0287(2) 0.16869(16) 0.0511(7) Uani 1 1 d . A .
N2 N 0.23528(17) 0.2291(2) 0.25024(17) 0.0632(8) Uani 1 1 d D . .
C1 C 0.2089(3) -0.2292(3) 0.2964(3) 0.0937(14) Uani 1 1 d . . .
H1A H 0.1903 -0.2710 0.2476 0.141 Uiso 1 1 calc R A .
H1B H 0.1724 -0.2418 0.3300 0.141 Uiso 1 1 calc R . .
H1C H 0.2564 -0.2711 0.3186 0.141 Uiso 1 1 calc R . .
C2 C 0.1715(3) 0.0691(4) 0.3762(2) 0.0881(13) Uani 1 1 d . . .
H2A H 0.1625 0.1658 0.3712 0.132 Uiso 1 1 calc R A .
H2B H 0.2042 0.0507 0.4242 0.132 Uiso 1 1 calc R . .
H2C H 0.1239 0.0222 0.3749 0.132 Uiso 1 1 calc R . .
C3 C 0.3535(4) -0.0025(4) 0.3097(5) 0.108(2) Uani 1 1 d . . .
H3A H 0.3708 -0.0889 0.3321 0.162 Uiso 1 1 calc R A .
H3B H 0.3693 0.0697 0.3458 0.162 Uiso 1 1 calc R . .
H3C H 0.3751 0.0124 0.2641 0.162 Uiso 1 1 calc R . .
C4 C 0.1689(2) 0.1633(3) 0.12882(19) 0.0602(9) Uani 1 1 d . . .
C5 C 0.2014(2) 0.2699(3) 0.1861(2) 0.0654(9) Uani 1 1 d . A .
C6 C 0.0869(2) 0.1985(3) 0.0946(2) 0.0787(12) Uani 1 1 d . A .
H6A H 0.0578 0.2105 0.1351 0.118 Uiso 1 1 calc R . .
H6B H 0.0653 0.1255 0.0615 0.118 Uiso 1 1 calc R . .
H6C H 0.0859 0.2817 0.0655 0.118 Uiso 1 1 calc R . .
C7 C 0.2146(3) 0.1657(4) 0.0617(2) 0.0839(12) Uani 1 1 d . A .
H7A H 0.2048 0.2500 0.0338 0.126 Uiso 1 1 calc R . .
H7B H 0.1992 0.0900 0.0280 0.126 Uiso 1 1 calc R . .
H7C H 0.2680 0.1586 0.0817 0.126 Uiso 1 1 calc R . .
C8 C 0.1932(3) 0.4182(3) 0.1619(3) 0.0993(15) Uani 1 1 d . . .
H8A H 0.2176 0.4754 0.2030 0.149 Uiso 1 1 calc R A .
H8B H 0.1401 0.4414 0.1498 0.149 Uiso 1 1 calc R . .
H8C H 0.2167 0.4321 0.1174 0.149 Uiso 1 1 calc R . .
C9 C 0.14495(19) -0.0891(3) 0.12411(17) 0.0532(8) Uani 1 1 d . . .
C10 C 0.1915(2) -0.1691(3) 0.0847(2) 0.0617(9) Uani 1 1 d . A .
C11 C 0.1593(2) -0.2812(3) 0.0421(2) 0.0745(11) Uani 1 1 d . . .
H11 H 0.1891 -0.3319 0.0139 0.089 Uiso 1 1 calc R A .
C12 C 0.0852(2) -0.3182(3) 0.0410(2) 0.0802(12) Uani 1 1 d . A .
H12 H 0.0648 -0.3927 0.0117 0.096 Uiso 1 1 calc R . .
C13 C 0.0408(2) -0.2457(3) 0.0829(2) 0.0734(11) Uani 1 1 d . . .
H13 H -0.0091 -0.2734 0.0832 0.088 Uiso 1 1 calc R A .
C14 C 0.0696(2) -0.1301(3) 0.12555(19) 0.0595(9) Uani 1 1 d . A .
C15 C 0.2762(2) -0.1458(4) 0.0896(2) 0.0746(11) Uani 1 1 d . . .
H15 H 0.2893 -0.0595 0.1170 0.089 Uiso 1 1 calc R A .
C16 C 0.2993(3) -0.1333(5) 0.0092(3) 0.1138(16) Uani 1 1 d . A .
H16A H 0.2915 -0.2197 -0.0169 0.171 Uiso 1 1 calc R . .
H16B H 0.3521 -0.1081 0.0148 0.171 Uiso 1 1 calc R . .
H16C H 0.2686 -0.0645 -0.0200 0.171 Uiso 1 1 calc R . .
C17 C 0.3228(3) -0.2602(4) 0.1344(3) 0.1001(15) Uani 1 1 d . A .
H17A H 0.3107 -0.2650 0.1853 0.150 Uiso 1 1 calc R . .
H17B H 0.3762 -0.2414 0.1374 0.150 Uiso 1 1 calc R . .
H17C H 0.3107 -0.3460 0.1086 0.150 Uiso 1 1 calc R . .
C18 C 0.0177(2) -0.0606(4) 0.1725(2) 0.0744(10) Uani 1 1 d . . .
H18 H 0.0434 0.0226 0.1945 0.089 Uiso 1 1 calc R A .
C19 C -0.0595(3) -0.0175(4) 0.1250(4) 0.0974(18) Uani 1 1 d . A .
H19A H -0.0508 0.0391 0.0829 0.146 Uiso 1 1 calc R . .
H19B H -0.0882 0.0328 0.1570 0.146 Uiso 1 1 calc R . .
H19C H -0.0875 -0.0977 0.1055 0.146 Uiso 1 1 calc R . .
C20 C 0.0021(3) -0.1519(5) 0.2398(3) 0.1119(16) Uani 1 1 d . A .
H20A H -0.0277 -0.1017 0.2709 0.168 Uiso 1 1 calc R . .
H20B H 0.0496 -0.1783 0.2705 0.168 Uiso 1 1 calc R . .
H20C H -0.0254 -0.2323 0.2198 0.168 Uiso 1 1 calc R . .
C21 C 0.2762(5) 0.3302(7) 0.3062(5) 0.074(3) Uani 0.531(5) 1 d PD A 1
H21A H 0.2820 0.2924 0.3576 0.089 Uiso 0.531(5) 1 calc PR A 1
H21B H 0.2460 0.4132 0.3049 0.089 Uiso 0.531(5) 1 calc PR A 1
C22 C 0.3554(5) 0.3653(10) 0.2873(7) 0.105(4) Uani 0.531(5) 1 d PD A 1
H22A H 0.3868 0.2841 0.2879 0.126 Uiso 0.531(5) 1 calc PR A 1
H22B H 0.3512 0.4095 0.2376 0.126 Uiso 0.531(5) 1 calc PR A 1
C23 C 0.3875(6) 0.4634(10) 0.3522(7) 0.092(4) Uani 0.531(5) 1 d PD A 1
H23A H 0.3479 0.5277 0.3598 0.110 Uiso 0.531(5) 1 calc PR A 1
H23B H 0.4011 0.4112 0.3992 0.110 Uiso 0.531(5) 1 calc PR A 1
C24 C 0.4571(5) 0.5435(9) 0.3377(6) 0.096(3) Uani 0.531(5) 1 d PD A 1
H24A H 0.4440 0.5932 0.2898 0.115 Uiso 0.531(5) 1 calc PR A 1
H24B H 0.4973 0.4793 0.3318 0.115 Uiso 0.531(5) 1 calc PR A 1
C25 C 0.4884(5) 0.6478(9) 0.4033(6) 0.119(4) Uani 0.531(5) 1 d PD A 1
H25A H 0.4505 0.7180 0.4068 0.143 Uiso 0.531(5) 1 calc PR A 1
H25B H 0.4994 0.6006 0.4522 0.143 Uiso 0.531(5) 1 calc PR A 1
C26 C 0.5570(7) 0.7093(11) 0.3855(8) 0.181(7) Uani 0.531(5) 1 d PD A 1
H26A H 0.5480 0.7586 0.3371 0.217 Uiso 0.531(5) 1 calc PR A 1
H26B H 0.5976 0.6430 0.3854 0.217 Uiso 0.531(5) 1 calc PR A 1
C27 C 0.5728(9) 0.8089(10) 0.4570(7) 0.156(6) Uani 0.531(5) 1 d PD A 1
H27A H 0.5286 0.8059 0.4825 0.188 Uiso 0.531(5) 1 calc PR A 1
H27B H 0.6155 0.7720 0.4926 0.188 Uiso 0.531(5) 1 calc PR A 1
C28 C 0.589(2) 0.9492(14) 0.4440(12) 0.326(19) Uani 0.531(5) 1 d PD A 1
H28A H 0.6231 0.9551 0.4075 0.489 Uiso 0.531(5) 1 calc PR A 1
H28B H 0.6122 0.9907 0.4915 0.489 Uiso 0.531(5) 1 calc PR A 1
H28C H 0.5424 0.9963 0.4243 0.489 Uiso 0.531(5) 1 calc PR A 1
C21' C 0.2706(6) 0.3257(12) 0.3119(7) 0.083(4) Uani 0.469(5) 1 d PD A 2
H21C H 0.2806 0.2785 0.3609 0.099 Uiso 0.469(5) 1 calc PR A 2
H21D H 0.2361 0.4011 0.3161 0.099 Uiso 0.469(5) 1 calc PR A 2
C22' C 0.3457(6) 0.3804(11) 0.2911(6) 0.082(4) Uani 0.469(5) 1 d PD A 2
H22C H 0.3778 0.3014 0.2867 0.098 Uiso 0.469(5) 1 calc PR A 2
H22D H 0.3333 0.4198 0.2401 0.098 Uiso 0.469(5) 1 calc PR A 2
C23' C 0.3951(7) 0.4850(11) 0.3409(10) 0.095(5) Uani 0.469(5) 1 d PD A 2
H23C H 0.3988 0.4592 0.3944 0.114 Uiso 0.469(5) 1 calc PR A 2
H23D H 0.3706 0.5740 0.3342 0.114 Uiso 0.469(5) 1 calc PR A 2
C24' C 0.4754(6) 0.4964(11) 0.3214(10) 0.122(5) Uani 0.469(5) 1 d PD A 2
H24C H 0.4721 0.5347 0.2703 0.147 Uiso 0.469(5) 1 calc PR A 2
H24D H 0.4972 0.4054 0.3209 0.147 Uiso 0.469(5) 1 calc PR A 2
C25' C 0.5293(7) 0.5875(13) 0.3794(11) 0.208(9) Uani 0.469(5) 1 d PD A 2
H25C H 0.5282 0.5522 0.4305 0.250 Uiso 0.469(5) 1 calc PR A 2
H25D H 0.5808 0.5747 0.3694 0.250 Uiso 0.469(5) 1 calc PR A 2
C26' C 0.5153(10) 0.7331(12) 0.3809(12) 0.175(8) Uani 0.469(5) 1 d PD A 2
H26C H 0.4760 0.7428 0.4125 0.210 Uiso 0.469(5) 1 calc PR A 2
H26D H 0.4908 0.7549 0.3290 0.210 Uiso 0.469(5) 1 calc PR A 2
C27' C 0.5705(10) 0.8563(15) 0.4049(7) 0.153(6) Uani 0.469(5) 1 d PD A 2
H27C H 0.6176 0.8453 0.3847 0.183 Uiso 0.469(5) 1 calc PR A 2
H27D H 0.5469 0.9422 0.3865 0.183 Uiso 0.469(5) 1 calc PR A 2
C28' C 0.5847(15) 0.852(2) 0.4879(9) 0.266(13) Uani 0.469(5) 1 d PD A 2
H28D H 0.5369 0.8481 0.5064 0.399 Uiso 0.469(5) 1 calc PR A 2
H28E H 0.6121 0.9324 0.5076 0.399 Uiso 0.469(5) 1 calc PR A 2
H28F H 0.6142 0.7720 0.5049 0.399 Uiso 0.469(5) 1 calc PR A 2

loop_
_atom_site_aniso_label
_atom_site_aniso_U_11
_atom_site_aniso_U_22
_atom_site_aniso_U_33
_atom_site_aniso_U_23
_atom_site_aniso_U_13
_atom_site_aniso_U_12
Hf1 0.07043(12) 0.05239(8) 0.04672(10) 0.00396(5) -0.00093(8) 0.00499(6)
N1 0.0616(17) 0.0448(9) 0.0453(14) 0.0027(10) 0.0041(13) -0.0026(11)
N2 0.0732(19) 0.0522(12) 0.0628(17) -0.0070(12) 0.0072(14) -0.0094(12)
C1 0.136(4) 0.0603(18) 0.083(3) 0.0153(18) 0.011(3) 0.009(2)
C2 0.124(4) 0.086(2) 0.057(2) 0.0054(19) 0.021(2) 0.004(2)
C3 0.085(4) 0.096(3) 0.131(6) -0.003(2) -0.015(4) 0.015(2)
C4 0.072(2) 0.0500(13) 0.0555(19) 0.0085(13) 0.0028(17) -0.0047(14)
C5 0.070(2) 0.0482(13) 0.075(2) 0.0059(14) 0.0027(18) -0.0062(14)
C6 0.079(3) 0.0674(18) 0.080(3) 0.0158(18) -0.013(2) 0.0019(18)
C7 0.106(3) 0.0732(19) 0.073(2) 0.0237(18) 0.016(2) -0.003(2)
C8 0.125(4) 0.0474(15) 0.118(4) 0.0145(18) -0.001(3) -0.0066(19)
C9 0.065(2) 0.0466(12) 0.0452(16) 0.0022(12) 0.0019(15) -0.0034(13)
C10 0.074(2) 0.0553(14) 0.055(2) 0.0000(14) 0.0065(17) -0.0002(15)
C11 0.084(3) 0.0642(16) 0.072(2) -0.0124(16) 0.003(2) 0.0053(18)
C12 0.093(3) 0.0545(15) 0.083(3) -0.0121(16) -0.014(2) -0.0046(18)
C13 0.074(3) 0.0612(16) 0.079(3) 0.0013(17) -0.005(2) -0.0151(17)
C14 0.064(2) 0.0551(14) 0.0556(19) 0.0041(13) -0.0009(16) -0.0051(14)
C15 0.078(3) 0.0726(18) 0.076(2) -0.0064(17) 0.022(2) -0.0006(18)
C16 0.123(4) 0.128(3) 0.102(3) -0.016(3) 0.052(3) -0.008(3)
C17 0.083(3) 0.097(3) 0.119(4) -0.001(3) 0.015(3) 0.016(2)
C18 0.064(2) 0.081(2) 0.078(3) -0.006(2) 0.011(2) -0.0095(19)
C19 0.068(3) 0.099(3) 0.126(5) -0.010(2) 0.016(3) -0.002(2)
C20 0.108(3) 0.138(4) 0.097(3) 0.012(3) 0.038(3) -0.024(3)
C21 0.113(7) 0.042(3) 0.067(6) -0.011(3) 0.011(5) -0.014(4)
C22 0.082(6) 0.081(5) 0.144(10) -0.026(5) 0.001(6) -0.031(5)
C23 0.086(7) 0.078(4) 0.104(8) -0.009(5) -0.009(6) -0.030(5)
C24 0.080(7) 0.094(5) 0.112(8) -0.028(5) 0.013(6) -0.011(5)
C25 0.082(6) 0.095(6) 0.180(11) 0.002(6) 0.016(7) -0.012(5)
C26 0.124(11) 0.121(8) 0.274(18) -0.052(10) -0.033(12) -0.003(8)
C27 0.224(15) 0.119(7) 0.114(10) -0.026(7) -0.009(10) -0.052(8)
C28 0.68(6) 0.145(11) 0.144(16) -0.031(14) 0.04(3) 0.02(3)
C21' 0.059(6) 0.099(8) 0.084(9) -0.027(6) -0.006(6) -0.022(6)
C22' 0.097(9) 0.084(6) 0.064(6) -0.031(5) 0.014(6) 0.005(6)
C23' 0.095(10) 0.073(6) 0.109(12) -0.003(6) -0.006(9) -0.017(6)
C24' 0.072(7) 0.121(9) 0.180(15) -0.069(7) 0.041(8) -0.036(6)
C25' 0.073(8) 0.212(14) 0.35(2) -0.124(16) 0.064(11) -0.058(10)
C26' 0.180(17) 0.140(11) 0.212(19) 0.032(11) 0.050(14) 0.067(12)
C27' 0.176(14) 0.148(12) 0.134(13) 0.006(10) 0.023(11) -0.013(11)
C28' 0.31(3) 0.196(17) 0.23(2) -0.116(15) -0.136(19) 0.016(18)

loop_
_atom_type_symbol
_atom_type_description
_atom_type_scat_dispersion_real
_atom_type_scat_dispersion_imag
_atom_type_scat_source
C C 0.0033 0.0016 'International Tables Vol C Tables 4.2.6.8 and 6.1.1.4'
H H 0.0000 0.0000 'International Tables Vol C Tables 4.2.6.8 and 6.1.1.4'
N N 0.0061 0.0033 'International Tables Vol C Tables 4.2.6.8 and 6.1.1.4'
Hf Hf -0.5830 6.1852 'International Tables Vol C Tables 4.2.6.8 and 6.1.1.4'

loop_
_geom_angle_atom_site_label_1
_geom_angle_atom_site_label_2
_geom_angle_atom_site_label_3
_geom_angle
N1 Hf1 C3 119.6(2)
N1 Hf1 C2 120.18(14)
C3 Hf1 C2 112.2(2)
N1 Hf1 C1 103.19(13)
C3 Hf1 C1 97.96(16)
C2 Hf1 C1 96.95(17)
N1 Hf1 N2 70.61(9)
C3 Hf1 N2 87.04(13)
C2 Hf1 N2 84.90(13)
C1 Hf1 N2 173.51(13)
C9 N1 C4 116.6(2)
C9 N1 Hf1 117.70(18)
C4 N1 Hf1 125.67(19)
C5 N2 C21 119.5(4)
C5 N2 C21' 122.4(5)
C21 N2 C21' 6.1(7)
C5 N2 Hf1 118.1(2)
C21 N2 Hf1 122.3(3)
C21' N2 Hf1 118.9(5)
N1 C4 C5 107.5(3)
N1 C4 C6 113.0(3)
C5 C4 C6 110.3(3)
N1 C4 C7 111.1(3)
C5 C4 C7 108.4(3)
C6 C4 C7 106.5(3)
N2 C5 C4 117.5(3)
N2 C5 C8 124.7(3)
C4 C5 C8 117.8(3)
C14 C9 C10 119.7(3)
C14 C9 N1 119.8(3)
C10 C9 N1 120.3(3)
C11 C10 C9 118.7(3)
C11 C10 C15 117.6(3)
C9 C10 C15 123.6(3)
C12 C11 C10 121.6(4)
C11 C12 C13 120.0(3)
C12 C13 C14 121.0(4)
C9 C14 C13 118.8(3)
C9 C14 C18 124.0(3)
C13 C14 C18 117.2(3)
C10 C15 C17 111.5(3)
C10 C15 C16 112.1(3)
C17 C15 C16 109.1(4)
C14 C18 C19 113.4(4)
C14 C18 C20 111.7(3)
C19 C18 C20 108.4(4)
N2 C21 C22 111.4(7)
C23 C22 C21 102.6(8)
C24 C23 C22 114.0(9)
C23 C24 C25 113.9(9)
C26 C25 C24 108.4(9)
C25 C26 C27 97.1(10)
C28 C27 C26 118.4(13)
N2 C21' C22' 108.6(9)
C23' C22' C21' 122.2(10)
C22' C23' C24' 112.8(11)
C23' C24' C25' 112.9(11)
C26' C25' C24' 119.0(13)
C25' C26' C27' 131.2(14)
C28' C27' C26' 104.2(15)

loop_
_geom_bond_atom_site_label_1
_geom_bond_atom_site_label_2
_geom_bond_distance
Hf1 N1 2.043(3)
Hf1 C3 2.220(7)
Hf1 C2 2.228(4)
Hf1 C1 2.249(3)
Hf1 N2 2.346(2)
N1 C9 1.451(4)
N1 C4 1.487(4)
N2 C5 1.254(4)
N2 C21 1.496(7)
N2 C21' 1.497(10)
C4 C5 1.498(4)
C4 C6 1.521(5)
C4 C7 1.547(5)
C5 C8 1.511(4)
C9 C14 1.404(5)
C9 C10 1.406(5)
C10 C11 1.395(4)
C10 C15 1.512(5)
C11 C12 1.365(6)
C12 C13 1.368(6)
C13 C14 1.404(4)
C14 C18 1.503(5)
C15 C17 1.530(5)
C15 C16 1.548(6)
C18 C19 1.542(7)
C18 C20 1.549(6)
C21 C22 1.540(12)
C22 C23 1.528(12)
C23 C24 1.523(12)
C24 C25 1.573(11)
C25 C26 1.442(13)
C26 C27 1.582(13)
C27 C28 1.426(14)
C21' C22' 1.541(13)
C22' C23' 1.526(13)
C23' C24' 1.529(15)
C24' C25' 1.559(14)
C25' C26' 1.444(14)
C26' C27' 1.565(15)
C27' C28' 1.447(15)
